data_4506893
loop_
_publ_author_name
'Kaur, Gurpreet'
'Panini, Piyush'
'Chopra, Deepak'
'Roy Choudhury, Angshuman'

_publ_section_title
;
 Structural Investigation of Weak Intermolecular Interactions in Fluorine
 Substituted IsomericN-Benzylideneanilines
;
_journal_issue 10
_journal_name_full 'Crystal Growth &amp; Design'
_journal_page_first 5096
_journal_paper_doi 10.1021/cg3010294
_journal_volume 12
_journal_year 2012
_chemical_absolute_configuration unk
_chemical_formula_moiety 'C13 H9 F2 N'
_chemical_formula_sum 'C13 H9 F2 N'
_chemical_formula_weight 217.21
_chemical_name_systematic
;
2-fluoro-N-(4-fluorobenzylidene)aniline
;
_space_group_crystal_system monoclinic
_space_group_IT_number 4
_space_group_name_Hall 'P 2yb'
_space_group_name_H-M_alt 'P 1 21 1'
_symmetry_space_group_name_Hall 'P 2yb'
_symmetry_space_group_name_H-M 'P 1 21 1'
_atom_sites_solution_hydrogens geom
_atom_sites_solution_primary direct
_atom_sites_solution_secondary difmap
_audit_creation_date 2012-05-17T00:39:11-00:00
_audit_creation_method 'WinGX routine CIF_UPDATE'
_cell_angle_alpha 90
_cell_angle_beta 90.228(2)
_cell_angle_gamma 90
_cell_formula_units_Z 4
_cell_length_a 6.0664(3)
_cell_length_b 14.1400(5)
_cell_length_c 12.0036(5)
_cell_measurement_reflns_used 4630
_cell_measurement_temperature 100
_cell_measurement_theta_max 31.197
_cell_measurement_theta_min 2.881
_cell_volume 1029.65(8)
_computing_data_reduction 'SAINT v7.68A (Bruker, 2009)'
_computing_molecular_graphics
;
O. V. Dolomanov, L. J. Bourhis, R. J. Gildea, J. A. K. Howard and H. Puschmann,
OLEX2: a complete structure solution, refinement and analysis program.
        J. Appl. Cryst. (2009). 42, 339-341.
;
_computing_publication_material
;
O. V. Dolomanov, L. J. Bourhis, R. J. Gildea, J. A. K. Howard and H. Puschmann,
OLEX2: a complete structure solution, refinement and analysis program.
        J. Appl. Cryst. (2009). 42, 339-341.
;
_computing_structure_refinement
;
        SHELXL, G.M. Sheldrick, Acta Cryst.
        2008). A64, 112-122
;
_computing_structure_solution
;
        SHELXD, G.M. Sheldrick, Acta Cryst.
        (2008). A64, 112-122
;
_diffrn_ambient_temperature 100
_diffrn_measured_fraction_theta_full 0.976
_diffrn_measured_fraction_theta_max 0.976
_diffrn_radiation_monochromator graphite
_diffrn_radiation_type 'MO K\a'
_diffrn_radiation_wavelength 0.71073
_diffrn_reflns_av_R_equivalents 0.0156
_diffrn_reflns_limit_h_max 7
_diffrn_reflns_limit_h_min -3
_diffrn_reflns_limit_k_max 16
_diffrn_reflns_limit_k_min -16
_diffrn_reflns_limit_l_max 13
_diffrn_reflns_limit_l_min -14
_diffrn_reflns_number 5976
_diffrn_reflns_theta_full 25.03
_diffrn_reflns_theta_max 25.03
_diffrn_reflns_theta_min 1.44
_diffrn_source 'fine-focus sealed tube'
_exptl_absorpt_coefficient_mu 0.108
_exptl_absorpt_correction_T_max 0.7462
_exptl_absorpt_correction_T_min 0.6818
_exptl_absorpt_correction_type multi-scan
_exptl_absorpt_process_details
;
        SADABS-2008/1 (Bruker,2008) was used for absorption correction.
        R(int) was 0.0431 before and 0.0335 after correction.
        The Ratio of minimum to maximum transmission is 0.9137.
        The \l/2 correction factor is 0.0015.
;
_exptl_crystal_density_diffrn 1.401
_exptl_crystal_density_method 'not measured'
_exptl_crystal_description needle
_exptl_crystal_F_000 448
_exptl_crystal_size_max 0.3
_exptl_crystal_size_mid 0.1
_exptl_crystal_size_min 0.05
_refine_diff_density_max 0.124
_refine_diff_density_min -0.134
_refine_diff_density_rms 0.031
_refine_ls_abs_structure_details 'Flack H D (1983), Acta Cryst. A39, 876-881'
_refine_ls_abs_structure_Flack 0.0(5)
_refine_ls_extinction_method none
_refine_ls_goodness_of_fit_ref 1.079
_refine_ls_hydrogen_treatment constr
_refine_ls_matrix_type full
_refine_ls_number_parameters 290
_refine_ls_number_reflns 3448
_refine_ls_number_restraints 1
_refine_ls_restrained_S_all 1.078
_refine_ls_R_factor_all 0.0281
_refine_ls_R_factor_gt 0.026
_refine_ls_shift/su_max 0
_refine_ls_shift/su_mean 0
_refine_ls_structure_factor_coef Fsqd
_refine_ls_weighting_details 'calc w=1/[\s^2^(Fo^2^)+(0.0383P)^2^+0.0955P] where P=(Fo^2^+2Fc^2^)/3'
_refine_ls_weighting_scheme calc
_refine_ls_wR_factor_gt 0.0655
_refine_ls_wR_factor_ref 0.0669
_reflns_number_gt 3327
_reflns_number_total 3448
_reflns_threshold_expression >2sigma(I)
_cod_data_source_file cg3010294_si_002.cif
_cod_data_source_block 3
_cod_database_code 4506893

loop_
_symmetry_equiv_pos_as_xyz
'x, y, z'
'-x, y+1/2, -z'

loop_
_atom_site_label
_atom_site_type_symbol
_atom_site_fract_x
_atom_site_fract_y
_atom_site_fract_z
_atom_site_U_iso_or_equiv
_atom_site_adp_type
_atom_site_occupancy
_atom_site_symmetry_multiplicity
_atom_site_calc_flag
_atom_site_refinement_flags
F2 F 0.6742(2) 0.13771(9) 0.05678(10) 0.0311(3) Uani 1 1 d .
F1 F 1.4542(2) 0.04779(9) 0.63220(10) 0.0257(3) Uani 1 1 d .
F4 F 0.8179(3) -0.11159(10) -0.37049(11) 0.0332(3) Uani 1 1 d .
F3 F 0.0438(2) -0.04813(9) 0.20678(10) 0.0274(3) Uani 1 1 d .
N1 N 1.0903(3) 0.13337(12) 0.54339(14) 0.0199(4) Uani 1 1 d .
N2 N 0.4057(3) -0.12864(12) 0.11495(15) 0.0187(4) Uani 1 1 d .
C7 C 1.1230(4) 0.13154(14) 0.65992(18) 0.0188(4) Uani 1 1 d .
C20 C 0.3777(3) -0.13022(13) 0.23213(17) 0.0184(5) Uani 1 1 d .
C25 C 0.1871(4) -0.09236(14) 0.27705(18) 0.0207(5) Uani 1 1 d .
C6 C 0.9858(4) 0.16472(14) 0.31171(19) 0.0212(5) Uani 1 1 d .
H6 H 1.1222 0.1869 0.3358 0.025 Uiso 1 1 calc R
C3 C 0.5752(4) 0.09980(14) 0.23994(18) 0.0224(5) Uani 1 1 d .
H3 H 0.4385 0.0785 0.2151 0.027 Uiso 1 1 calc R
C21 C 0.5249(4) -0.17383(14) 0.30583(18) 0.0217(5) Uani 1 1 d .
H21 H 0.6551 -0.1997 0.2789 0.026 Uiso 1 1 calc R
C13 C 0.8950(4) 0.11960(13) 0.50698(18) 0.0204(5) Uani 1 1 d .
H13 H 0.7849 0.104 0.5575 0.024 Uiso 1 1 calc R
C4 C 0.7274(4) 0.13539(15) 0.16647(18) 0.0228(5) Uani 1 1 d .
C16 C 0.9152(4) -0.07908(15) -0.18465(19) 0.0254(5) Uani 1 1 d .
H16 H 1.0508 -0.0557 -0.2078 0.03 Uiso 1 1 calc R
C12 C 1.3163(3) 0.09259(14) 0.70400(18) 0.0201(4) Uani 1 1 d .
C5 C 0.9310(4) 0.16894(14) 0.19937(18) 0.0226(5) Uani 1 1 d .
H5 H 1.0291 0.1937 0.1477 0.027 Uiso 1 1 calc R
C1 C 0.8374(4) 0.12749(14) 0.38861(18) 0.0210(4) Uani 1 1 d .
C11 C 1.3722(4) 0.09569(15) 0.81487(18) 0.0224(5) Uani 1 1 d .
H11 H 1.5025 0.0686 0.8404 0.027 Uiso 1 1 calc R
C26 C 0.5983(4) -0.11182(14) 0.07892(17) 0.0207(5) Uani 1 1 d .
H26 H 0.7089 -0.0976 0.1301 0.025 Uiso 1 1 calc R
C18 C 0.5617(4) -0.14793(15) -0.23064(19) 0.0248(5) Uani 1 1 d .
H18 H 0.4645 -0.1711 -0.2842 0.03 Uiso 1 1 calc R
C8 C 0.9813(4) 0.17422(14) 0.73566(18) 0.0211(5) Uani 1 1 d .
H8 H 0.8498 0.2004 0.7103 0.025 Uiso 1 1 calc R
C24 C 0.1381(4) -0.09641(14) 0.38806(18) 0.0242(5) Uani 1 1 d .
H24 H 0.0082 -0.0703 0.415 0.029 Uiso 1 1 calc R
C19 C 0.5058(4) -0.14793(14) -0.11928(18) 0.0222(5) Uani 1 1 d .
H19 H 0.3689 -0.1707 -0.0973 0.027 Uiso 1 1 calc R
C10 C 1.2293(4) 0.14029(15) 0.88772(18) 0.0256(5) Uani 1 1 d .
H10 H 1.265 0.1447 0.963 0.031 Uiso 1 1 calc R
C9 C 1.0327(4) 0.17839(15) 0.84832(19) 0.0243(5) Uani 1 1 d .
H9 H 0.9352 0.2068 0.8977 0.029 Uiso 1 1 calc R
C14 C 0.6540(4) -0.11388(14) -0.03929(17) 0.0187(4) Uani 1 1 d .
C2 C 0.6310(4) 0.09645(15) 0.35220(18) 0.0220(5) Uani 1 1 d .
H2 H 0.53 0.0733 0.4035 0.026 Uiso 1 1 calc R
C23 C 0.2864(4) -0.14040(15) 0.45986(19) 0.0274(5) Uani 1 1 d .
H23 H 0.256 -0.1439 0.5356 0.033 Uiso 1 1 calc R
C17 C 0.7639(4) -0.11292(16) -0.26058(19) 0.0246(5) Uani 1 1 d .
C22 C 0.4788(4) -0.17892(15) 0.41867(18) 0.0254(5) Uani 1 1 d .
H22 H 0.5778 -0.2084 0.4668 0.031 Uiso 1 1 calc R
C15 C 0.8602(4) -0.08077(15) -0.07325(19) 0.0242(5) Uani 1 1 d .
H15 H 0.9611 -0.0597 -0.0203 0.029 Uiso 1 1 calc R

loop_
_atom_site_aniso_label
_atom_site_aniso_U_11
_atom_site_aniso_U_22
_atom_site_aniso_U_33
_atom_site_aniso_U_23
_atom_site_aniso_U_13
_atom_site_aniso_U_12
F2 0.0385(8) 0.0343(7) 0.0205(6) 0.0013(6) -0.0038(6) -0.0001(6)
F1 0.0188(6) 0.0302(6) 0.0281(7) 0.0001(5) 0.0058(5) 0.0049(5)
F4 0.0393(8) 0.0389(7) 0.0213(7) 0.0010(6) 0.0059(6) 0.0026(7)
F3 0.0218(6) 0.0292(7) 0.0310(7) -0.0014(6) -0.0064(5) 0.0063(6)
N1 0.0215(10) 0.0180(8) 0.0201(9) 0.0018(8) 0.0011(7) 0.0002(8)
N2 0.0182(10) 0.0176(9) 0.0202(10) 0.0005(7) -0.0002(7) -0.0011(7)
C7 0.0193(11) 0.0148(10) 0.0224(11) 0.0021(9) 0.0020(9) -0.0044(8)
C20 0.0198(11) 0.0132(10) 0.0220(11) -0.0005(8) -0.0001(9) -0.0031(8)
C25 0.0203(11) 0.0174(11) 0.0243(12) 0.0008(8) -0.0065(9) -0.0019(9)
C6 0.0200(12) 0.0179(11) 0.0256(12) 0.0000(9) -0.0003(9) -0.0013(8)
C3 0.0195(12) 0.0202(10) 0.0274(12) -0.0023(9) -0.0042(9) 0.0010(9)
C21 0.0188(12) 0.0189(10) 0.0273(12) -0.0010(9) -0.0010(9) -0.0010(8)
C13 0.0220(12) 0.0170(10) 0.0222(11) -0.0003(8) 0.0025(9) -0.0017(8)
C4 0.0300(13) 0.0178(10) 0.0207(11) -0.0005(9) -0.0022(10) 0.0040(9)
C16 0.0215(12) 0.0239(11) 0.0307(12) 0.0042(9) 0.0038(10) -0.0016(9)
C12 0.0164(11) 0.0178(10) 0.0261(12) 0.0008(9) 0.0049(9) -0.0009(9)
C5 0.0236(12) 0.0214(10) 0.0230(11) 0.0017(9) 0.0049(9) 0.0006(9)
C1 0.0231(12) 0.0168(10) 0.0233(10) -0.0019(9) 0.0009(9) 0.0014(9)
C11 0.0189(12) 0.0214(11) 0.0268(13) 0.0059(9) -0.0031(9) -0.0010(9)
C26 0.0208(12) 0.0194(10) 0.0217(11) 0.0002(9) -0.0049(9) -0.0011(9)
C18 0.0276(13) 0.0233(11) 0.0236(11) -0.0047(9) -0.0030(10) 0.0016(10)
C8 0.0191(12) 0.0175(10) 0.0267(12) 0.0014(9) 0.0012(9) 0.0016(8)
C24 0.0224(12) 0.0217(11) 0.0284(12) -0.0068(9) 0.0008(9) 0.0001(9)
C19 0.0203(12) 0.0185(10) 0.0278(12) 0.0014(9) -0.0017(9) -0.0022(8)
C10 0.0310(13) 0.0256(11) 0.0202(11) 0.0011(10) 0.0008(9) -0.0043(11)
C9 0.0254(11) 0.0234(11) 0.0242(12) -0.0027(9) 0.0039(9) 0.0002(9)
C14 0.0197(11) 0.0149(9) 0.0214(11) 0.0003(8) 0.0014(9) 0.0008(8)
C2 0.0229(12) 0.0198(10) 0.0233(12) 0.0012(9) 0.0039(9) -0.0013(9)
C23 0.0332(13) 0.0258(12) 0.0233(12) -0.0022(9) -0.0005(10) 0.0005(10)
C17 0.0313(14) 0.0212(10) 0.0214(11) 0.0021(9) 0.0051(10) 0.0042(10)
C22 0.0277(12) 0.0231(11) 0.0255(12) 0.0017(9) -0.0053(9) 0.0010(10)
C15 0.0219(11) 0.0226(10) 0.0281(12) -0.0005(9) -0.0040(9) -0.0012(9)

loop_
_atom_type_symbol
_atom_type_description
_atom_type_scat_dispersion_real
_atom_type_scat_dispersion_imag
_atom_type_scat_source
C C 0.0033 0.0016 'International Tables Vol C Tables 4.2.6.8 and 6.1.1.4'
H H 0 0 'International Tables Vol C Tables 4.2.6.8 and 6.1.1.4'
F F 0.0171 0.0103 'International Tables Vol C Tables 4.2.6.8 and 6.1.1.4'
N N 0.0061 0.0033 'International Tables Vol C Tables 4.2.6.8 and 6.1.1.4'

loop_
_geom_angle_atom_site_label_1
_geom_angle_atom_site_label_2
_geom_angle_atom_site_label_3
_geom_angle
C13 N1 C7 117.59(18)
C26 N2 C20 117.07(18)
C12 C7 N1 119.78(19)
C8 C7 N1 123.67(19)
C8 C7 C12 116.30(19)
C25 C20 N2 118.93(18)
C25 C20 C21 117.15(18)
C21 C20 N2 123.77(19)
F3 C25 C20 117.93(17)
F3 C25 C24 118.83(19)
C24 C25 C20 123.23(19)
C5 C6 C1 120.4(2)
C4 C3 C2 118.2(2)
C22 C21 C20 120.7(2)
N1 C13 C1 122.5(2)
F2 C4 C3 118.3(2)
F2 C4 C5 118.65(19)
C3 C4 C5 123.0(2)
C17 C16 C15 118.2(2)
F1 C12 C7 117.44(18)
F1 C12 C11 118.62(19)
C11 C12 C7 123.9(2)
C4 C5 C6 118.3(2)
C6 C1 C13 121.2(2)
C6 C1 C2 119.5(2)
C2 C1 C13 119.3(2)
C12 C11 C10 118.3(2)
N2 C26 C14 123.0(2)
C17 C18 C19 118.5(2)
C9 C8 C7 121.2(2)
C25 C24 C23 118.7(2)
C18 C19 C14 120.3(2)
C11 C10 C9 120.0(2)
C8 C9 C10 120.3(2)
C19 C14 C26 121.6(2)
C15 C14 C26 119.17(19)
C15 C14 C19 119.25(19)
C3 C2 C1 120.5(2)
C22 C23 C24 120.0(2)
F4 C17 C16 118.3(2)
F4 C17 C18 118.6(2)
C18 C17 C16 123.1(2)
C23 C22 C21 120.2(2)
C16 C15 C14 120.6(2)

loop_
_geom_bond_atom_site_label_1
_geom_bond_atom_site_label_2
_geom_bond_distance
F2 C4 1.355(2)
F1 C12 1.360(2)
F4 C17 1.361(3)
F3 C25 1.361(2)
N1 C7 1.412(3)
N1 C13 1.276(3)
N2 C20 1.418(3)
N2 C26 1.270(3)
C7 C12 1.397(3)
C7 C8 1.391(3)
C20 C25 1.385(3)
C20 C21 1.398(3)
C25 C24 1.368(3)
C6 C5 1.389(3)
C6 C1 1.395(3)
C3 C4 1.375(3)
C3 C2 1.389(3)
C21 C22 1.386(3)
C13 C1 1.466(3)
C4 C5 1.379(3)
C16 C17 1.377(3)
C16 C15 1.380(3)
C12 C11 1.373(3)
C1 C2 1.395(3)
C11 C10 1.385(3)
C26 C14 1.460(3)
C18 C19 1.380(3)
C18 C17 1.372(3)
C8 C9 1.388(3)
C24 C23 1.390(3)
C19 C14 1.398(3)
C10 C9 1.390(3)
C14 C15 1.398(3)
C23 C22 1.382(3)
